data_2007873
loop_
_publ_author_name
'Sriram, D.'
'Srinivasan, S.'
'Priya, K.'
'Aruna, V.'
'Loganathan, D.'

_publ_section_title
;
 \b-1-<i>N</i>-Benzamido-<small>D</small>-glucopyranose
;
_journal_issue 11
_journal_name_full 'Acta Crystallographica Section C'
_journal_page_first 1670
_journal_page_last 1672
_journal_paper_doi 10.1107/S0108270198007306
_journal_volume 54
_journal_year 1998
_chemical_formula_moiety 'C13 H17 N O6'
_chemical_formula_sum 'C13 H17 N O6'
_chemical_formula_weight 283.28
_chemical_melting_point 228
_chemical_name_systematic
;
 ?
;
_space_group_IT_number 19
_symmetry_cell_setting orthorhombic
_symmetry_space_group_name_Hall 'P 2ac 2ab'
_symmetry_space_group_name_H-M 'P 21 21 21'
_audit_creation_method SHELXL
_cell_angle_alpha 90.00
_cell_angle_beta 90.00
_cell_angle_gamma 90.00
_cell_formula_units_Z 4
_cell_length_a 5.4367(7)
_cell_length_b 8.0061(8)
_cell_length_c 29.452(3)
_cell_measurement_reflns_used 25
_cell_measurement_temperature 293(2)
_cell_measurement_theta_max 12
_cell_measurement_theta_min 8
_cell_volume 1282.0(2)
_computing_cell_refinement 'CAD4 Software'
_computing_data_collection 'CAD4 Software (Enraf--Nonius, 1989)'
_computing_data_reduction 'CAD4 Software'
_computing_structure_refinement 'SHELXL93 (Sheldrick, 1993)'
_computing_structure_solution 'SHELXS86 (Sheldrick, 1990)'
_diffrn_ambient_temperature 293(2)
_diffrn_measurement_device 'Enraf-Nonius CAD4 diffractometer'
_diffrn_measurement_method \w/2\q
_diffrn_radiation_monochromator graphite
_diffrn_radiation_source 'fine-focus sealed tube'
_diffrn_radiation_type CuK\a
_diffrn_radiation_wavelength 1.54180
_diffrn_reflns_av_R_equivalents 0.000
_diffrn_reflns_av_sigmaI/netI 0.015
_diffrn_reflns_limit_h_max 6
_diffrn_reflns_limit_h_min 0
_diffrn_reflns_limit_k_max 9
_diffrn_reflns_limit_k_min 0
_diffrn_reflns_limit_l_max 35
_diffrn_reflns_limit_l_min 0
_diffrn_reflns_number 1313
_diffrn_reflns_theta_max 67.93
_diffrn_reflns_theta_min 3.00
_diffrn_standards_decay_% 3
_diffrn_standards_interval_time 60
_diffrn_standards_number 2
_exptl_absorpt_coefficient_mu 0.991
_exptl_absorpt_correction_type none
_exptl_crystal_colour colourless
_exptl_crystal_density_diffrn 1.468
_exptl_crystal_density_meas ?
_exptl_crystal_description Prismatic
_exptl_crystal_F_000 600
_exptl_crystal_size_max 0.45
_exptl_crystal_size_mid 0.42
_exptl_crystal_size_min 0.37
_refine_diff_density_max 0.737
_refine_diff_density_min -0.198
_refine_ls_abs_structure_details 'Flack (1983)'
_refine_ls_abs_structure_Flack 0.1(6)
_refine_ls_extinction_coef 0.016(2)
_refine_ls_extinction_method SHELXL93
_refine_ls_goodness_of_fit_all 1.085
_refine_ls_goodness_of_fit_obs 1.096
_refine_ls_hydrogen_treatment 'H atoms: see below'
_refine_ls_matrix_type full
_refine_ls_number_parameters 198
_refine_ls_number_reflns 1313
_refine_ls_number_restraints 2
_refine_ls_restrained_S_all 1.084
_refine_ls_restrained_S_obs 1.094
_refine_ls_R_factor_all 0.057
_refine_ls_R_factor_obs 0.055
_refine_ls_shift/esd_max 0.001
_refine_ls_shift/esd_mean 0.000
_refine_ls_structure_factor_coef Fsqd
_refine_ls_weighting_details 'w = 1/[\s^2^(Fo^2^)+(0.1129P)^2^+0.5341P] where P=(Fo^2^+2Fc^2^)/3'
_refine_ls_weighting_scheme calc
_refine_ls_wR_factor_all 0.161
_refine_ls_wR_factor_obs 0.157
_reflns_number_observed 1236
_reflns_number_total 1313
_reflns_observed_criterion I>2\s(I)
_cod_data_source_file vj1081.cif
_cod_data_source_block b1N-benzamido-D-glucose
_cod_depositor_comments
;
The following automatic conversions were performed:
'_symmetry_cell_setting' value 'Orthorhombic' changed to 'orthorhombic'
according to '/home/saulius/struct/CIF-dictionaries/cif_core.dic'
dictionary named 'cif_core.dic' version 2.4.1 from 2010-06-29.

Automatic conversion script
Id: cif_fix_enum 1527 2010-12-29 10:47:43Z saulius 

The following automatic conversions were performed:

'_symmetry_cell_setting' value 'Orthorhombic' changed to
'orthorhombic' according to
/home/saulius/struct/CIF-dictionaries/cif_core.dic dictionary named
'cif_core.dic' version 2.4.1 from 2010-06-29.

Automatic conversion script
Id: cif_fix_values 1715 2011-07-08 13:25:40Z adriana 

The following automatic conversions were performed:

'_exptl_crystal_density_meas' value 'not measured' was changed to '?'
- the value is perceived as not measured.

Automatic conversion script
Id: cif_fix_values 3008 2015-01-20 13:52:24Z robertas 

The following automatic conversions were performed:

'_refine_ls_weighting_scheme' value 'calc w =
1/[\s^2^(Fo^2^)+(0.1129P)^2^+0.5341P] where P=(Fo^2^+2Fc^2^)/3' was
changed to 'calc'. New tag '_refine_ls_weighting_details' was
created. The value of the new tag was set to 'w =
1/[\s^2^(Fo^2^)+(0.1129P)^2^+0.5341P] where P=(Fo^2^+2Fc^2^)/3'.

Automatic conversion script
Id: cif_fix_values 3143 2015-03-26 13:38:13Z robertas 
;
_cod_database_code 2007873

loop_
_symmetry_equiv_pos_as_xyz
'x, y, z'
'-x, y+1/2, -z+1/2'
'-x+1/2, -y, z+1/2'
'x+1/2, -y+1/2, -z'

loop_
_atom_site_aniso_label
_atom_site_aniso_U_11
_atom_site_aniso_U_22
_atom_site_aniso_U_33
_atom_site_aniso_U_12
_atom_site_aniso_U_13
_atom_site_aniso_U_23
C1 0.041(2) 0.041(2) 0.0284(15) -0.009(2) -0.002(2) -0.0017(14)
N1 0.033(2) 0.044(2) 0.0368(15) -0.0019(14) -0.0011(13) -0.0070(13)
C1' 0.041(2) 0.031(2) 0.035(2) 0.001(2) -0.0027(15) 0.0006(13)
O1' 0.045(2) 0.074(2) 0.0432(14) -0.012(2) 0.0103(13) -0.0159(14)
C2' 0.037(2) 0.0319(15) 0.034(2) 0.004(2) -0.0035(14) 0.0005(13)
C3' 0.044(2) 0.044(2) 0.038(2) -0.006(2) 0.001(2) -0.0011(15)
C4' 0.056(3) 0.050(2) 0.037(2) 0.003(2) 0.006(2) 0.003(2)
C5' 0.061(3) 0.052(2) 0.035(2) 0.011(2) -0.004(2) -0.007(2)
C6' 0.049(3) 0.054(2) 0.051(2) -0.004(2) -0.010(2) -0.016(2)
C7' 0.042 0.042 0.044 -0.005 0.000 -0.007
C2 0.074(3) 0.038(2) 0.048(2) 0.005(2) -0.022(2) -0.002(2)
O2A 0.044(4) 0.045(2) 0.035(3) 0.007(3) 0.003(3) 0.002(2)
O2B 0.072(11) 0.038(4) 0.048(6) 0.005(5) -0.023(7) 0.005(3)
C3 0.046(2) 0.054(2) 0.032(2) -0.017(2) -0.009(2) 0.003(2)
O3 0.075(2) 0.062(2) 0.053(2) -0.001(2) -0.032(2) -0.0090(14)
C4 0.033(2) 0.051(2) 0.041(2) -0.002(2) 0.001(2) -0.013(2)
O4 0.059(2) 0.090(3) 0.060(2) 0.013(2) -0.004(2) -0.040(2)
C5 0.046(2) 0.056(2) 0.044(2) 0.005(2) -0.006(2) -0.013(2)
C6 0.078(4) 0.054(3) 0.075(3) 0.020(3) -0.016(3) -0.016(2)
O6A 0.180(9) 0.062(3) 0.083(4) 0.019(5) -0.010(5) 0.004(3)
O6B 0.059(8) 0.082(9) 0.104(10) -0.012(7) -0.034(8) 0.038(8)
O5 0.056(2) 0.0432(13) 0.0355(11) 0.0058(14) -0.0084(12) -0.0063(10)

loop_
_atom_site_label
_atom_site_fract_x
_atom_site_fract_y
_atom_site_fract_z
_atom_site_U_iso_or_equiv
_atom_site_thermal_displace_type
_atom_site_calc_flag
_atom_site_refinement_flags
_atom_site_occupancy
_atom_site_disorder_group
_atom_site_type_symbol
C1 0.0892(8) 0.2920(5) 0.14678(11) 0.0369(8) Uani d . 1 . C
H1 -0.0497 0.2516 0.1649 0.044 Uiso calc . 1 . H
N1 0.1085(6) 0.1956(4) 0.10588(10) 0.0381(7) Uani d . 1 . N
H1N 0.2505 0.1829 0.0935 0.046 Uiso calc . 1 . H
C1' -0.0900(7) 0.1240(4) 0.08622(11) 0.0357(8) Uani d . 1 . C
O1' -0.2931(6) 0.1202(4) 0.10525(9) 0.0539(8) Uani d . 1 . O
C2' -0.0590(7) 0.0538(4) 0.03979(11) 0.0343(8) Uani d . 1 . C
C3' 0.1384(7) 0.0938(5) 0.01184(13) 0.0421(9) Uani d . 1 . C
H3' 0.2647 0.1610 0.0228 0.051 Uiso calc . 1 . H
C4' 0.1479(8) 0.0340(6) -0.03240(12) 0.0477(10) Uani d . 1 . C
H4' 0.2804 0.0610 -0.0510 0.057 Uiso calc . 1 . H
C5' -0.0397(9) -0.0657(5) -0.04877(12) 0.0493(11) Uani d . 1 . C
H5' -0.0348 -0.1040 -0.0786 0.059 Uiso calc . 1 . H
C6' -0.2336(9) -0.1083(6) -0.02111(14) 0.0516(11) Uani d . 1 . C
H6' -0.3574 -0.1778 -0.0320 0.062 Uiso calc . 1 . H
C7' -0.2446(8) -0.0476(5) 0.02298(12) 0.043 Uani d . 1 . C
H7' -0.3775 -0.0751 0.0414 0.051 Uiso calc . 1 . H
C2 0.3237(10) 0.2823(5) 0.17460(13) 0.0535(12) Uani d . 1 . C
H2 0.3985 0.3049 0.1583 0.070 Uiso d . 1 . H
O2A 0.4196(16) 0.1183(6) 0.1817(2) 0.041(2) Uani d P 0.62(2) . O
O2B 0.284(3) 0.1118(10) 0.1976(4) 0.053(5) Uani d P 0.38(2) . O
C3 0.2944(8) 0.3910(5) 0.21608(12) 0.0441(9) Uani d . 1 . C
H3 0.1673 0.3425 0.2357 0.053 Uiso calc . 1 . H
O3 0.5221(7) 0.3951(4) 0.24050(10) 0.0635(10) Uani d . 1 . O
HO3 0.5068 0.4541 0.2631 0.076 Uiso calc . 1 . H
C4 0.2190(8) 0.5667(5) 0.20340(12) 0.0419(9) Uani d . 1 . C
H4 0.3581 0.6234 0.1889 0.050 Uiso calc . 1 . H
O4 0.1573(6) 0.6513(5) 0.24403(11) 0.0698(11) Uani d . 1 . O
HO4 0.1156 0.7473 0.2381 0.084 Uiso calc . 1 . H
C5 -0.0003(8) 0.5681(6) 0.17118(13) 0.0486(10) Uani d . 1 . C
H5 -0.1457 0.5276 0.1875 0.058 Uiso calc . 1 . H
C6 -0.0533(12) 0.7386(7) 0.1528(2) 0.0688(15) Uani d . 1 . C
H6 -0.0608 0.8044 0.1808 0.083 Uiso calc . 1 . H
O6A 0.1680(19) 0.8049(8) 0.1320(2) 0.108(3) Uani d P 0.710(10) . O
O6B -0.289(3) 0.7504(19) 0.1380(5) 0.082(6) Uani d P 0.290(10) . O
O5 0.0464(6) 0.4602(3) 0.13359(8) 0.0449(7) Uani d . 1 . O

loop_
_atom_type_symbol
_atom_type_description
_atom_type_scat_dispersion_real
_atom_type_scat_dispersion_imag
_atom_type_scat_source
C C 0.0181 0.0091 'International Tables Vol C Tables 4.2.6.8 and 6.1.1.4'
H H 0.0000 0.0000 'International Tables Vol C Tables 4.2.6.8 and 6.1.1.4'
N N 0.0311 0.0180 'International Tables Vol C Tables 4.2.6.8 and 6.1.1.4'
O O 0.0492 0.0322 'International Tables Vol C Tables 4.2.6.8 and 6.1.1.4'

loop_
_geom_angle_atom_site_label_1
_geom_angle_atom_site_label_2
_geom_angle_atom_site_label_3
_geom_angle
_geom_angle_publ_flag
O5 C1 N1 107.0(3) ?
O5 C1 C2 109.5(3) ?
N1 C1 C2 111.4(3) ?
C1' N1 C1 122.0(3) ?
O1' C1' N1 121.9(3) ?
O1' C1' C2' 120.5(3) ?
N1 C1' C2' 117.6(3) ?
C7' C2' C3' 119.0(3) ?
C7' C2' C1' 117.8(3) ?
C3' C2' C1' 123.0(3) ?
C4' C3' C2' 120.3(4) ?
C5' C4' C3' 119.9(4) ?
C6' C5' C4' 120.2(3) ?
C5' C6' C7' 120.0(4) ?
C2' C7' C6' 120.5(4) ?
O2A C2 C3 116.8(4) y
O2A C2 C1 115.6(4) y
C3 C2 C1 108.6(4) ?
O2A C2 O2B 34.0(5) ?
C3 C2 O2B 98.1(6) y
C1 C2 O2B 99.5(6) y
O2B O2A C2 80.0(8) ?
O2A O2B C2 66.0(9) ?
O3 C3 C2 109.2(4) ?
O3 C3 C4 109.7(3) ?
C2 C3 C4 111.4(3) ?
O4 C4 C3 107.5(3) ?
O4 C4 C5 109.7(3) ?
C3 C4 C5 111.9(3) ?
O5 C5 C6 107.8(3) ?
O5 C5 C4 109.8(3) ?
C6 C5 C4 112.5(4) ?
O6B C6 O6A 128.5(8) y
O6B C6 C5 111.2(8) y
O6A C6 C5 109.1(5) y
C1 O5 C5 113.0(3) y

loop_
_geom_bond_atom_site_label_1
_geom_bond_atom_site_label_2
_geom_bond_site_symmetry_2
_geom_bond_distance
_geom_bond_publ_flag
C1 O5 . 1.420(5) y
C1 N1 . 1.435(4) y
C1 C2 . 1.518(6) y
N1 C1' . 1.352(5) ?
C1' O1' . 1.238(5) ?
C1' C2' . 1.488(5) ?
C2' C7' . 1.386(5) ?
C2' C3' . 1.390(5) ?
C3' C4' . 1.389(5) ?
C4' C5' . 1.382(7) ?
C5' C6' . 1.375(6) ?
C6' C7' . 1.388(5) ?
C2 O2A . 1.428(6) y
C2 C3 . 1.509(5) y
C2 O2B . 1.539(12) y
O2A O2B . 0.874(14) ?
C3 O3 . 1.432(5) ?
C3 C4 . 1.512(6) y
C4 O4 . 1.415(4) ?
C4 C5 . 1.524(6) y
C5 O5 . 1.427(4) y
C5 C6 . 1.497(7) ?
C6 O6B . 1.356(14) y
C6 O6A . 1.451(11) y

loop_
_geom_torsion_atom_site_label_1
_geom_torsion_atom_site_label_2
_geom_torsion_atom_site_label_3
_geom_torsion_atom_site_label_4
_geom_torsion
_geom_torsion_publ_flag
O5 C1 N1 C1' -89.9(4) ?
C2 C1 N1 C1' 150.4(3) ?
C1 N1 C1' O1' -9.1(6) ?
C1 N1 C1' C2' 169.0(3) y
O1' C1' C2' C7' -14.2(5) ?
N1 C1' C2' C7' 167.7(3) y
O1' C1' C2' C3' 161.5(4) ?
N1 C1' C2' C3' -16.5(5) y
C7' C2' C3' C4' 0.5(6) ?
C1' C2' C3' C4' -175.2(4) ?
C2' C3' C4' C5' 0.1(6) ?
C3' C4' C5' C6' -1.2(6) ?
C4' C5' C6' C7' 1.7(7) ?
C3' C2' C7' C6' 0.0(6) ?
C1' C2' C7' C6' 176.0(4) ?
C5' C6' C7' C2' -1.1(7) ?
O5 C1 C2 O2A -166.6(5) ?
N1 C1 C2 O2A -48.5(6) ?
O5 C1 C2 C3 59.8(4) y
N1 C1 C2 C3 178.0(3) ?
O5 C1 C2 O2B 161.8(7) ?
N1 C1 C2 O2B -80.1(7) ?
C3 C2 O2A O2B 62.2(8) ?
C1 C2 O2A O2B -67.5(8) ?
O2B C2 O2A O2B 0.000(6) ?
C2 O2A O2B C2 0.000(4) ?
O2A C2 O2B O2A 0.000(5) ?
C3 C2 O2B O2A -127.1(7) ?
C1 C2 O2B O2A 122.4(7) ?
O2A C2 C3 O3 52.3(6) ?
C1 C2 C3 O3 -174.8(3) ?
O2B C2 C3 O3 82.2(7) ?
O2A C2 C3 C4 173.6(5) ?
C1 C2 C3 C4 -53.5(4) y
O2B C2 C3 C4 -156.4(7) ?
O3 C3 C4 O4 -68.3(4) ?
C2 C3 C4 O4 170.7(4) ?
O3 C3 C4 C5 171.2(3) ?
C2 C3 C4 C5 50.2(5) y
O4 C4 C5 O5 -170.5(3) ?
C3 C4 C5 O5 -51.3(4) y
O4 C4 C5 C6 69.4(5) ?
C3 C4 C5 C6 -171.3(4) ?
O5 C5 C6 O6B 80.3(9) y
C4 C5 C6 O6B -158.4(8) y
O5 C5 C6 O6A -66.8(5) y
C4 C5 C6 O6A 54.4(6) y
N1 C1 O5 C5 174.3(3) ?
C2 C1 O5 C5 -64.9(4) y
C6 C5 O5 C1 -177.5(4) ?
C4 C5 O5 C1 59.6(4) y
